data_5000309
loop_
_publ_author_name
'Castro, Stephanie L.'
'Sun, Ziming'
'Bollinger, John C.'
'Hendrickson, David N.'
'Christou, George'

_publ_section_title
;
 Tetranuclear vanadium(III) carboxylate chemistry, and a new example of a
 metal butterfly complex exhibiting spin frustration: structure and
 properties of [V~4~O~2~(O~2~CEt)~7~(bpy)~2~](ClO~4~)
;
_journal_issue 24
_journal_name_full
;
 Journal of the Chemical Society, Chemical Communications
;
_journal_page_first 2517
_journal_page_last 2548
_journal_paper_doi 10.1039/C39950002517
_journal_year 1995
_chemical_formula_sum 'C43 H55 Cl5 N4 O20 V4'
_chemical_formula_weight 1328.92
_space_group_IT_number 2
_space_group_name_Hall '-P 1'
_space_group_name_H-M_alt 'P -1'
_symmetry_cell_setting triclinic
_symmetry_Int_Tables_number 2
_symmetry_space_group_name_H-M 'P -1'
_atom_sites_solution_hydrogens geom
_atom_sites_solution_primary direct
_atom_sites_solution_secondary difmap
_audit_creation_method SHELXL
_cell_angle_alpha 87.510(10)
_cell_angle_beta 96.650(10)
_cell_angle_gamma 86.660(10)
_cell_formula_units_Z 2
_cell_length_a 13.302(4)
_cell_length_b 13.265(4)
_cell_length_c 15.905(5)
_cell_measurement_temperature 293(2)
_cell_volume 2779.3(15)
_computing_structure_refinement 'SHELXL-93 (Sheldrick, 1993)'
_computing_structure_solution 'SHELXS-86 (Sheldrick, 1990)'
_diffrn_ambient_temperature 293(2)
_diffrn_radiation_monochromator graphite
_diffrn_radiation_source 'fine-focus sealed tube'
_diffrn_radiation_type MoK\a
_diffrn_radiation_wavelength 0.71073
_diffrn_reflns_av_R_equivalents 0.0400
_diffrn_reflns_av_sigmaI/netI 0.0701
_diffrn_reflns_limit_h_max 7
_diffrn_reflns_limit_h_min -14
_diffrn_reflns_limit_k_max 14
_diffrn_reflns_limit_k_min -14
_diffrn_reflns_limit_l_max 17
_diffrn_reflns_limit_l_min -17
_diffrn_reflns_number 12313
_diffrn_reflns_theta_max 22.50
_diffrn_reflns_theta_min 3.07
_exptl_absorpt_coefficient_mu 0.968
_exptl_crystal_density_diffrn 1.588
_exptl_crystal_F_000 1356
_refine_diff_density_max 1.465
_refine_diff_density_min -0.810
_refine_diff_density_rms 0.145
_refine_ls_extinction_coef 0.0012(6)
_refine_ls_extinction_expression Fc^*^=kFc[1+0.001xFc^2^\l^3^/sin(2\q)]^-1/4^
_refine_ls_extinction_method SHELXL
_refine_ls_goodness_of_fit_all 1.858
_refine_ls_goodness_of_fit_obs 2.059
_refine_ls_hydrogen_treatment ?
_refine_ls_matrix_type full
_refine_ls_number_parameters 906
_refine_ls_number_reflns 7249
_refine_ls_number_restraints 456
_refine_ls_restrained_S_all 1.827
_refine_ls_restrained_S_obs 1.989
_refine_ls_R_factor_all 0.0905
_refine_ls_R_factor_obs 0.0716
_refine_ls_shift/esd_max -0.957
_refine_ls_shift/esd_mean 0.046
_refine_ls_structure_factor_coef Fsqd
_refine_ls_weighting_scheme
; calc
 [1.00000+0.00000exp(0.00(sin\q/\l)^2^)]/
   [\s^2^(Fo^2^)+0.0000+0.0000*P+(0.0400P)^2^+0.0000sin\q/\l]
 where P = 1.00000Fo^2^ + 0.00000Fc^2^
;
_refine_ls_wR_factor_all 0.1719
_refine_ls_wR_factor_obs 0.1649
_reflns_number_observed 5730
_reflns_number_total 7256
_reflns_observed_criterion >2sigma(I)
_cod_database_code 5000309

loop_
_symmetry_equiv_pos_site_id
_symmetry_equiv_pos_as_xyz
1 x,y,z
2 -x,-y,-z

loop_
_atom_site_aniso_label
_atom_site_aniso_U_11
_atom_site_aniso_U_22
_atom_site_aniso_U_33
_atom_site_aniso_U_23
_atom_site_aniso_U_13
_atom_site_aniso_U_12
V1 0.0102(8) 0.0232(6) 0.0044(6) -0.0012(5) 0.0033(5) 0.0010(5)
V2 0.0097(7) 0.0237(7) 0.0052(6) -0.0003(5) 0.0035(5) -0.0013(5)
V3 0.0110(8) 0.0235(7) 0.0046(6) -0.0019(5) 0.0046(5) -0.0023(5)
V4 0.0104(8) 0.0240(7) 0.0062(6) 0.0005(5) 0.0045(5) 0.0005(5)
O5 0.010(3) 0.019(2) 0.005(2) -0.001(2) 0.004(2) -0.001(2)
O6 0.009(3) 0.021(2) 0.006(2) 0.000(2) 0.007(2) 0.000(2)
O7 0.010(3) 0.023(2) 0.007(2) -0.001(2) 0.001(2) 0.001(2)
O8 0.014(3) 0.022(2) 0.011(2) -0.003(2) 0.003(2) -0.001(2)
C9 0.013(4) 0.025(3) 0.010(3) 0.000(3) 0.009(3) 0.003(3)
C10 0.021(4) 0.027(3) 0.019(4) -0.001(3) 0.001(3) -0.003(3)
C11 0.026(5) 0.028(4) 0.020(4) -0.001(3) -0.001(4) 0.000(4)
O12 0.010(3) 0.026(2) 0.009(2) 0.001(2) 0.003(2) 0.001(2)
O13 0.014(3) 0.031(2) 0.010(2) 0.000(2) 0.004(2) -0.001(2)
C14 0.015(4) 0.021(3) 0.012(3) -0.002(3) 0.005(3) -0.001(3)
C15 0.021(4) 0.034(4) 0.024(4) 0.005(3) 0.003(3) 0.003(3)
C16 0.034(6) 0.069(7) 0.051(6) -0.006(5) -0.012(5) -0.006(5)
O17 0.011(3) 0.021(2) 0.011(2) -0.001(2) 0.002(2) 0.000(2)
O18 0.016(3) 0.025(2) 0.010(2) -0.006(2) 0.003(2) 0.000(2)
C19 0.008(3) 0.024(3) 0.012(3) -0.003(3) -0.001(3) 0.003(3)
C20 0.022(4) 0.021(3) 0.015(3) -0.004(3) 0.002(3) -0.001(3)
C21 0.020(5) 0.024(4) 0.016(4) -0.006(3) 0.007(3) 0.000(4)
O22 0.015(3) 0.023(2) 0.007(2) 0.000(2) 0.003(2) 0.000(2)
O23 0.009(3) 0.031(2) 0.009(2) -0.001(2) 0.005(2) -0.003(2)
C24 0.015(4) 0.019(3) 0.011(3) 0.001(3) 0.008(3) -0.004(3)
C25 0.017(4) 0.025(3) 0.021(3) -0.005(3) 0.004(3) 0.001(3)
C26 0.035(6) 0.051(6) 0.033(5) -0.017(5) -0.014(5) 0.009(5)
O27 0.013(3) 0.021(2) 0.009(2) -0.001(2) 0.004(2) -0.002(2)
O28 0.014(3) 0.024(2) 0.011(2) -0.005(2) 0.000(2) 0.005(2)
C29 0.013(4) 0.013(3) 0.015(3) 0.000(3) 0.005(3) 0.005(3)
C30 0.018(4) 0.023(3) 0.019(3) 0.003(3) 0.003(3) -0.002(3)
C31 0.021(5) 0.042(5) 0.023(5) 0.011(4) -0.001(4) -0.006(4)
O32 0.010(3) 0.027(2) 0.015(2) -0.002(2) 0.002(2) 0.000(2)
O33 0.009(3) 0.030(2) 0.008(2) 0.000(2) 0.004(2) -0.001(2)
C34 0.015(4) 0.022(3) 0.018(3) 0.002(3) 0.002(3) -0.002(3)
C35 0.024(4) 0.043(4) 0.028(4) 0.002(4) 0.002(3) -0.001(4)
C36 0.026(5) 0.051(5) 0.032(5) -0.012(4) -0.007(4) -0.003(4)
O37 0.012(3) 0.020(2) 0.012(2) -0.005(2) 0.003(2) -0.001(2)
O38 0.021(3) 0.025(2) 0.009(2) 0.000(2) 0.005(2) 0.002(2)
C39 0.007(3) 0.026(3) 0.015(3) -0.002(3) 0.003(3) -0.003(3)
C40 0.016(4) 0.028(3) 0.016(3) 0.001(3) 0.001(3) -0.002(3)
C41 0.025(5) 0.027(4) 0.012(4) -0.002(3) -0.001(4) 0.000(4)
N42 0.012(3) 0.020(3) 0.008(3) 0.000(2) 0.000(2) 0.004(2)
C43 0.018(4) 0.025(3) 0.012(3) 0.004(3) 0.003(3) 0.000(3)
C44 0.017(4) 0.018(3) 0.015(3) -0.002(3) -0.002(3) -0.001(3)
C45 0.023(4) 0.026(3) 0.016(3) -0.003(3) 0.000(3) 0.001(3)
C46 0.014(4) 0.029(3) 0.014(3) 0.001(3) 0.005(3) 0.001(3)
C47 0.013(4) 0.024(3) 0.014(3) 0.004(3) 0.002(3) 0.001(3)
C48 0.013(4) 0.021(3) 0.006(3) 0.002(3) 0.001(3) 0.001(3)
C49 0.015(4) 0.027(3) 0.016(3) -0.005(3) 0.003(3) 0.004(3)
C50 0.021(4) 0.030(4) 0.023(4) 0.003(3) 0.008(3) -0.007(3)
C51 0.024(4) 0.024(3) 0.021(4) -0.003(3) 0.005(3) -0.005(3)
C52 0.015(4) 0.027(3) 0.013(3) -0.006(3) 0.007(3) 0.000(3)
N53 0.010(3) 0.024(3) 0.009(3) -0.003(2) 0.003(2) 0.001(2)
N54 0.011(3) 0.023(3) 0.008(3) 0.003(2) 0.003(2) 0.000(2)
C55 0.018(4) 0.030(4) 0.011(3) 0.001(3) 0.005(3) -0.001(3)
C56 0.020(4) 0.026(3) 0.020(3) -0.002(3) 0.004(3) 0.003(3)
C57 0.019(4) 0.030(3) 0.017(3) 0.001(3) 0.002(3) 0.005(3)
C58 0.018(4) 0.030(4) 0.015(3) 0.000(3) 0.006(3) -0.003(3)
C59 0.014(4) 0.029(3) 0.007(3) 0.000(3) 0.004(3) -0.003(3)
C60 0.011(3) 0.025(3) 0.009(3) 0.001(3) -0.003(3) -0.005(3)
C61 0.019(4) 0.032(4) 0.017(3) -0.001(3) 0.005(3) -0.001(3)
C62 0.028(4) 0.030(4) 0.020(3) 0.003(3) -0.002(3) -0.011(3)
C63 0.019(4) 0.025(3) 0.016(3) 0.002(3) -0.003(3) -0.002(3)
C64 0.018(4) 0.026(3) 0.012(3) 0.001(3) -0.003(3) -0.004(3)
N65 0.012(3) 0.023(3) 0.008(3) -0.001(2) 0.005(2) -0.003(2)
Cl66 0.0256(13) 0.0346(11) 0.0156(10) 0.0009(8) 0.0098(9) 0.0030(9)
O67 0.019(3) 0.061(4) 0.025(3) 0.002(3) 0.001(3) 0.005(3)
O68 0.047(4) 0.033(3) 0.020(3) -0.001(2) 0.016(3) 0.003(3)
O69 0.026(4) 0.057(3) 0.017(3) -0.011(3) -0.001(2) 0.007(3)
O70 0.055(4) 0.039(3) 0.042(4) 0.005(3) 0.018(3) 0.001(3)
Cl71 0.0340(15) 0.084(2) 0.0234(12) -0.0074(11) 0.0079(10) -0.0035(12)
Cl72 0.041(2) 0.070(2) 0.0311(13) 0.0064(11) -0.0038(11) -0.0201(12)
C73 0.036(4) 0.043(4) 0.028(4) -0.004(3) 0.007(3) -0.005(3)
Cl74 0.0310(14) 0.0425(12) 0.0196(11) -0.0043(9) 0.0079(9) 0.0009(9)
Cl75 0.035(2) 0.076(2) 0.0275(12) 0.0023(11) 0.0080(10) -0.0230(12)
C76 0.027(4) 0.032(4) 0.025(4) -0.002(3) 0.003(3) -0.003(3)

loop_
_atom_site_label
_atom_site_type_symbol
_atom_site_fract_x
_atom_site_fract_y
_atom_site_fract_z
_atom_site_U_iso_or_equiv
_atom_site_thermal_displace_type
_atom_site_occupancy
_atom_site_calc_flag
_atom_site_refinement_flags
_atom_site_disorder_group
V1 V 0.41758(9) 0.30533(8) 0.69063(7) 0.0125(3) Uani 1 d U .
V2 V 0.58057(9) 0.29032(8) 0.83016(7) 0.0127(3) Uani 1 d U .
V3 V 0.34478(9) 0.21497(8) 0.86994(7) 0.0127(3) Uani 1 d U .
V4 V 0.65218(9) 0.19676(8) 0.65458(7) 0.0133(3) Uani 1 d U .
O5 O 0.4310(3) 0.2864(3) 0.8124(3) 0.0108(11) Uani 1 d U .
O6 O 0.5660(3) 0.2780(3) 0.7089(3) 0.0116(11) Uani 1 d U .
O7 O 0.4435(3) 0.4558(3) 0.6990(3) 0.0134(11) Uani 1 d U .
O8 O 0.5579(4) 0.4426(3) 0.8158(3) 0.0153(11) Uani 1 d U .
C9 C 0.5014(6) 0.4941(5) 0.7564(4) 0.016(2) Uani 1 d U .
C10 C 0.5090(7) 0.6054(6) 0.7582(5) 0.022(2) Uani 1 d U .
C11 C 0.4318(7) 0.6692(6) 0.6963(5) 0.025(2) Uani 1 d U .
O12 O 0.2693(4) 0.3419(3) 0.6762(3) 0.0148(11) Uani 1 d U .
O13 O 0.2177(4) 0.2583(3) 0.7875(3) 0.0179(11) Uani 1 d U .
C14 C 0.2011(6) 0.3090(5) 0.7170(4) 0.015(2) Uani 1 d U .
C15 C 0.0921(7) 0.3269(6) 0.6774(6) 0.027(2) Uani 1 d U .
C16 C 0.0512(10) 0.2347(10) 0.6415(8) 0.053(3) Uani 1 d U .
O17 O 0.3826(3) 0.1547(3) 0.6815(3) 0.0142(11) Uani 1 d U .
O18 O 0.3594(4) 0.0880(3) 0.8101(3) 0.0169(11) Uani 1 d U .
C19 C 0.3669(5) 0.0816(5) 0.7305(4) 0.015(2) Uani 1 d U .
C20 C 0.3557(7) -0.0197(6) 0.6965(5) 0.019(2) Uani 1 d U .
C21 C 0.3874(7) -0.0323(6) 0.6089(5) 0.020(2) Uani 1 d U .
O22 O 0.4267(4) 0.2985(3) 0.5661(3) 0.0150(11) Uani 1 d U .
O23 O 0.5405(4) 0.1694(3) 0.5598(3) 0.0160(11) Uani 1 d U .
C24 C 0.4614(6) 0.2214(5) 0.5309(4) 0.014(2) Uani 1 d U .
C25 C 0.4032(6) 0.1912(6) 0.4498(5) 0.021(2) Uani 1 d U .
C26 C 0.3060(8) 0.2525(8) 0.4215(7) 0.041(3) Uani 1 d U .
O27 O 0.5711(3) 0.2821(3) 0.9561(3) 0.0142(11) Uani 1 d U .
O28 O 0.4552(4) 0.1690(3) 0.9669(3) 0.0165(11) Uani 1 d U .
C29 C 0.5352(6) 0.2096(5) 0.9940(4) 0.014(2) Uani 1 d U .
C30 C 0.5887(6) 0.1728(6) 1.0801(5) 0.020(2) Uani 1 d U .
C31 C 0.6862(7) 0.2211(7) 1.1074(6) 0.029(2) Uani 1 d U .
O32 O 0.7296(4) 0.3070(3) 0.8436(3) 0.0175(11) Uani 1 d U .
O33 O 0.7783(3) 0.2182(3) 0.7363(3) 0.0155(11) Uani 1 d U .
C34 C 0.7963(6) 0.2620(5) 0.8048(5) 0.018(2) Uani 1 d U .
C35 C 0.9049(7) 0.2574(8) 0.8444(6) 0.032(2) Uani 1 d U .
C36 C 0.9198(8) 0.2931(7) 0.9346(6) 0.037(2) Uani 1 d U .
O37 O 0.6131(3) 0.1369(3) 0.8467(3) 0.0145(11) Uani 1 d U .
O38 O 0.6328(4) 0.0702(3) 0.7215(3) 0.0179(12) Uani 1 d U .
C39 C 0.6215(5) 0.0637(5) 0.8008(4) 0.016(2) Uani 1 d U .
C40 C 0.6186(7) -0.0400(5) 0.8418(5) 0.020(2) Uani 1 d U .
C41 C 0.6418(7) -0.1273(6) 0.7879(5) 0.021(2) Uani 1 d U .
N42 N 0.3056(4) 0.3256(4) 0.9554(3) 0.0139(13) Uani 1 d U .
C43 C 0.3456(6) 0.4148(5) 0.9583(5) 0.018(2) Uani 1 d U .
C44 C 0.3289(6) 0.4839(6) 1.0178(5) 0.017(2) Uani 1 d U .
C45 C 0.2635(6) 0.4581(5) 1.0785(5) 0.022(2) Uani 1 d U .
C46 C 0.2229(6) 0.3673(5) 1.0749(5) 0.019(2) Uani 1 d U .
C47 C 0.2442(6) 0.3001(5) 1.0142(4) 0.017(2) Uani 1 d U .
C48 C 0.2057(5) 0.1987(5) 1.0075(4) 0.013(2) Uani 1 d U .
C49 C 0.1417(6) 0.1568(5) 1.0615(5) 0.019(2) Uani 1 d U .
C50 C 0.1123(6) 0.0608(6) 1.0502(5) 0.024(2) Uani 1 d U .
C51 C 0.1438(6) 0.0067(6) 0.9851(5) 0.022(2) Uani 1 d U .
C52 C 0.2071(6) 0.0517(5) 0.9334(5) 0.018(2) Uani 1 d U .
N53 N 0.2388(4) 0.1436(4) 0.9441(3) 0.0143(14) Uani 1 d U .
N54 N 0.7584(4) 0.1165(4) 0.5846(3) 0.0143(14) Uani 1 d U .
C55 C 0.7878(6) 0.0187(6) 0.5976(5) 0.019(2) Uani 1 d U .
C56 C 0.8489(6) -0.0326(6) 0.5450(5) 0.022(2) Uani 1 d U .
C57 C 0.8788(6) 0.0202(6) 0.4775(5) 0.023(2) Uani 1 d U .
C58 C 0.8523(6) 0.1212(6) 0.4659(5) 0.021(2) Uani 1 d U .
C59 C 0.7911(6) 0.1699(5) 0.5197(4) 0.017(2) Uani 1 d U .
C60 C 0.7583(5) 0.2772(5) 0.5115(4) 0.015(2) Uani 1 d U .
C61 C 0.7880(6) 0.3451(6) 0.4515(5) 0.022(2) Uani 1 d U .
C62 C 0.7472(6) 0.4434(6) 0.4459(5) 0.026(2) Uani 1 d U .
C63 C 0.6785(6) 0.4737(6) 0.5007(5) 0.020(2) Uani 1 d U .
C64 C 0.6543(6) 0.4022(5) 0.5593(5) 0.019(2) Uani 1 d U .
N65 N 0.6915(4) 0.3073(4) 0.5663(3) 0.0138(13) Uani 1 d U .
Cl66 Cl 0.9792(2) 0.14925(14) 0.25133(11) 0.0249(5) Uani 1 d U .
O67 O 1.0872(4) 0.1596(4) 0.2628(3) 0.0354(14) Uani 1 d U .
O68 O 0.9295(4) 0.2306(4) 0.2920(3) 0.0329(14) Uani 1 d U .
O69 O 0.9449(4) 0.1562(4) 0.1615(3) 0.0338(14) Uani 1 d U .
O70 O 0.9566(5) 0.0547(4) 0.2871(4) 0.045(2) Uani 1 d U .
Cl71 Cl 1.0584(2) 0.4178(2) 0.43015(14) 0.0466(6) Uani 1 d U .
Cl72 Cl 1.1684(2) 0.4900(2) 0.29319(14) 0.0477(7) Uani 1 d U .
C73 C 1.0777(7) 0.4077(7) 0.3217(5) 0.035(2) Uani 1 d U .
Cl74 Cl 0.2069(2) 0.54065(15) 0.78603(12) 0.0307(5) Uani 1 d U .
Cl75 Cl 0.0439(2) 0.5189(2) 0.89190(14) 0.0453(6) Uani 1 d U .
C76 C 0.1391(7) 0.5964(6) 0.8637(5) 0.028(2) Uani 1 d U .
H77 H 0.5088(45) 0.6262(41) 0.8099(42) 0.002(16) Uiso 1 d . .
H78 H 0.5763(68) 0.6133(55) 0.7419(52) 0.040(25) Uiso 1 d . .
H79 H 0.4410(51) 0.7426(52) 0.6971(42) 0.017(18) Uiso 1 d . .
H80 H 0.3615(74) 0.6526(60) 0.7049(56) 0.050(28) Uiso 1 d . .
H81 H 0.4363(52) 0.6564(47) 0.6377(48) 0.019(19) Uiso 1 d . .
H82 H 0.0895(54) 0.3863(53) 0.6446(47) 0.023(20) Uiso 1 d . .
H83 H 0.0560(58) 0.3448(51) 0.7173(49) 0.024(22) Uiso 1 d . .
H84 H 0.0550(58) 0.1745(58) 0.6679(48) 0.022(23) Uiso 1 d . .
H85 H -0.0190(79) 0.2559(62) 0.6238(59) 0.055(29) Uiso 1 d . .
H86 H 0.0846(72) 0.2176(65) 0.5977(62) 0.052(31) Uiso 1 d . .
H87 H 0.3816(67) -0.0656(61) 0.7318(57) 0.047(28) Uiso 1 d . .
H88 H 0.2755(60) -0.0339(49) 0.6976(45) 0.028(20) Uiso 1 d . .
H89 H 0.3404(51) 0.0257(46) 0.5639(42) 0.015(17) Uiso 1 d . .
H90 H 0.3836(54) -0.1015(55) 0.5911(45) 0.027(21) Uiso 1 d . .
H91 H 0.4561(67) -0.0144(55) 0.6110(50) 0.037(25) Uiso 1 d . .
H92 H 0.3918(43) 0.1152(42) 0.4566(35) 0.000(15) Uiso 1 d . .
H93 H 0.4580(62) 0.1893(53) 0.4068(50) 0.039(23) Uiso 1 d . .
H94 H 0.3149(77) 0.3148(77) 0.4024(66) 0.055(36) Uiso 1 d . .
H95 H 0.2726(54) 0.2161(49) 0.3803(47) 0.020(19) Uiso 1 d . .
H96 H 0.2633(72) 0.2468(63) 0.4646(63) 0.054(31) Uiso 1 d . .
H97 H 0.5992(49) 0.1068(50) 1.0729(41) 0.013(18) Uiso 1 d . .
H98 H 0.5336(55) 0.1846(46) 1.1174(44) 0.019(19) Uiso 1 d . .
H99 H 0.6804(57) 0.2938(60) 1.1100(48) 0.029(22) Uiso 1 d . .
H100 H 0.7198(64) 0.1751(59) 1.1550(56) 0.044(25) Uiso 1 d . .
H101 H 0.7239(90) 0.2204(83) 1.0713(78) 0.089(46) Uiso 1 d . .
H102 H 0.9482(51) 0.1949(47) 0.8355(39) 0.012(17) Uiso 1 d . .
H103 H 0.9152(56) 0.2971(51) 0.8203(47) 0.003(23) Uiso 1 d . .
H104 H 0.8894(76) 0.3714(72) 0.9514(62) 0.076(32) Uiso 1 d . .
H105 H 0.8925(130) 0.2098(124) 0.9742(107) 0.190(69) Uiso 1 d . .
H106 H 0.9964(83) 0.2878(67) 0.9481(62) 0.073(32) Uiso 1 d . .
H107 H 0.6608(56) -0.0373(48) 0.8820(47) 0.016(21) Uiso 1 d . .
H108 H 0.5460(67) -0.0404(55) 0.8601(51) 0.044(25) Uiso 1 d . .
H109 H 0.6340(48) -0.1942(47) 0.8175(41) 0.010(17) Uiso 1 d . .
H110 H 0.7114(58) -0.1318(46) 0.7738(43) 0.016(19) Uiso 1 d . .
H111 H 0.6058(59) -0.1256(52) 0.7308(53) 0.033(22) Uiso 1 d . .
H112 H 0.3857(48) 0.4265(43) 0.9248(40) 0.000(17) Uiso 1 d . .
H113 H 0.3547(46) 0.5396(44) 1.0191(37) 0.000(16) Uiso 1 d . .
H114 H 0.2539(51) 0.5176(48) 1.1224(44) 0.024(19) Uiso 1 d . .
H115 H 0.1796(49) 0.3450(42) 1.1119(40) 0.004(16) Uiso 1 d . .
H116 H 0.1249(45) 0.1990(41) 1.1040(39) 0.001(15) Uiso 1 d . .
H117 H 0.0781(51) 0.0284(46) 1.0824(42) 0.009(18) Uiso 1 d . .
H118 H 0.1280(50) -0.0512(49) 0.9743(42) 0.012(19) Uiso 1 d . .
H119 H 0.2307(53) 0.0173(47) 0.8885(46) 0.019(19) Uiso 1 d . .
H120 H 0.7698(46) -0.0177(42) 0.6361(40) 0.000(16) Uiso 1 d . .
H121 H 0.8665(44) -0.1042(43) 0.5549(36) 0.000(15) Uiso 1 d . .
H122 H 0.9244(68) -0.0160(61) 0.4417(57) 0.058(28) Uiso 1 d . .
H123 H 0.8612(53) 0.1622(49) 0.4316(45) 0.014(21) Uiso 1 d . .
H124 H 0.8348(60) 0.3239(52) 0.4214(48) 0.028(22) Uiso 1 d . .
H125 H 0.7616(69) 0.4992(65) 0.4166(58) 0.059(30) Uiso 1 d . .
H126 H 0.6466(51) 0.5391(49) 0.5022(41) 0.015(18) Uiso 1 d . .
H127 H 0.6025(47) 0.4133(41) 0.6024(39) 0.007(16) Uiso 1 d . .
H128 H 1.0996(60) 0.3395(58) 0.3188(48) 0.034(22) Uiso 1 d . .
H129 H 0.9992(71) 0.4342(61) 0.2881(56) 0.058(27) Uiso 1 d . .
H130 H 0.1136(61) 0.6648(59) 0.8447(50) 0.037(23) Uiso 1 d . .
H131 H 0.1843(69) 0.6167(60) 0.9107(58) 0.053(27) Uiso 1 d . .

loop_
_atom_type_symbol
_atom_type_description
_atom_type_scat_dispersion_real
_atom_type_scat_dispersion_imag
_atom_type_scat_source
C C 0.0033 0.0016 'International Tables Vol C Tables 4.2.6.8 and 6.1.1.4'
H H 0.0000 0.0000 'International Tables Vol C Tables 4.2.6.8 and 6.1.1.4'
N N 0.0061 0.0033 'International Tables Vol C Tables 4.2.6.8 and 6.1.1.4'
O O 0.0106 0.0060 'International Tables Vol C Tables 4.2.6.8 and 6.1.1.4'
Cl Cl 0.1484 0.1585 'International Tables Vol C Tables 4.2.6.8 and 6.1.1.4'
V V 0.3005 0.5294 'International Tables Vol C Tables 4.2.6.8 and 6.1.1.4'

loop_
_geom_angle_atom_site_label_1
_geom_angle_atom_site_label_2
_geom_angle_atom_site_label_3
_geom_angle
_geom_angle_site_symmetry_1
_geom_angle_site_symmetry_3
_geom_angle_publ_flag
O5 V1 O6 82.6(2) . . ?
O5 V1 O12 95.9(2) . . ?
O6 V1 O12 176.0(2) . . ?
O5 V1 O22 167.1(2) . . ?
O6 V1 O22 87.6(2) . . ?
O12 V1 O22 94.4(2) . . ?
O5 V1 O7 91.1(2) . . ?
O6 V1 O7 87.1(2) . . ?
O12 V1 O7 89.2(2) . . ?
O22 V1 O7 96.8(2) . . ?
O5 V1 O17 89.1(2) . . ?
O6 V1 O17 96.0(2) . . ?
O12 V1 O17 87.7(2) . . ?
O22 V1 O17 83.6(2) . . ?
O7 V1 O17 176.8(2) . . ?
O5 V1 V2 42.60(14) . . ?
O6 V1 V2 41.27(12) . . ?
O12 V1 V2 136.37(13) . . ?
O22 V1 V2 128.80(15) . . ?
O7 V1 V2 80.70(13) . . ?
O17 V1 V2 101.54(13) . . ?
O6 V2 O5 82.3(2) . . ?
O6 V2 O32 96.3(2) . . ?
O5 V2 O32 174.8(2) . . ?
O6 V2 O27 167.4(2) . . ?
O5 V2 O27 87.8(2) . . ?
O32 V2 O27 94.2(2) . . ?
O6 V2 O8 91.3(2) . . ?
O5 V2 O8 86.6(2) . . ?
O32 V2 O8 88.5(2) . . ?
O27 V2 O8 95.7(2) . . ?
O6 V2 O37 89.6(2) . . ?
O5 V2 O37 97.0(2) . . ?
O32 V2 O37 87.9(2) . . ?
O27 V2 O37 84.0(2) . . ?
O8 V2 O37 176.4(2) . . ?
O6 V2 V1 42.36(14) . . ?
O5 V2 V1 41.22(12) . . ?
O32 V2 V1 136.21(15) . . ?
O27 V2 V1 128.82(14) . . ?
O8 V2 V1 80.51(14) . . ?
O37 V2 V1 102.46(13) . . ?
O5 V3 O18 96.8(2) . . ?
O5 V3 O28 93.5(2) . . ?
O18 V3 O28 93.8(2) . . ?
O5 V3 O13 95.1(2) . . ?
O18 V3 O13 89.5(2) . . ?
O28 V3 O13 170.5(2) . . ?
O5 V3 N42 99.2(2) . . ?
O18 V3 N42 163.9(2) . . ?
O28 V3 N42 83.4(2) . . ?
O13 V3 N42 91.0(2) . . ?
O5 V3 N53 174.4(2) . . ?
O18 V3 N53 88.7(2) . . ?
O28 V3 N53 86.7(2) . . ?
O13 V3 N53 84.3(2) . . ?
N42 V3 N53 75.3(2) . . ?
O6 V4 O38 95.4(2) . . ?
O6 V4 O33 95.0(2) . . ?
O38 V4 O33 89.2(2) . . ?
O6 V4 O23 93.0(2) . . ?
O38 V4 O23 93.2(2) . . ?
O33 V4 O23 171.4(2) . . ?
O6 V4 N65 98.0(2) . . ?
O38 V4 N65 166.4(2) . . ?
O33 V4 N65 91.6(2) . . ?
O23 V4 N65 84.1(2) . . ?
O6 V4 N54 173.7(2) . . ?
O38 V4 N54 90.8(2) . . ?
O33 V4 N54 83.9(2) . . ?
O23 V4 N54 87.8(2) . . ?
N65 V4 N54 75.8(2) . . ?
V3 O5 V1 123.8(2) . . ?
V3 O5 V2 130.8(2) . . ?
V1 O5 V2 96.2(2) . . ?
V4 O6 V2 123.4(2) . . ?
V4 O6 V1 131.6(2) . . ?
V2 O6 V1 96.4(2) . . ?
C9 O7 V1 126.1(4) . . ?
C9 O8 V2 127.4(4) . . ?
O7 C9 O8 124.3(6) . . ?
O7 C9 C10 120.9(6) . . ?
O8 C9 C10 114.7(6) . . ?
C9 C10 C11 115.8(7) . . ?
C14 O12 V1 129.5(4) . . ?
C14 O13 V3 134.7(5) . . ?
O12 C14 O13 124.6(7) . . ?
O12 C14 C15 117.8(7) . . ?
O13 C14 C15 117.6(7) . . ?
C16 C15 C14 112.2(8) . . ?
C19 O17 V1 137.9(4) . . ?
C19 O18 V3 125.7(4) . . ?
O17 C19 O18 124.6(6) . . ?
O17 C19 C20 119.5(6) . . ?
O18 C19 C20 116.0(6) . . ?
C19 C20 C21 115.6(7) . . ?
C24 O22 V1 124.6(4) . . ?
C24 O23 V4 130.6(4) . . ?
O23 C24 O22 123.9(6) . . ?
O23 C24 C25 118.3(6) . . ?
O22 C24 C25 117.8(6) . . ?
C26 C25 C24 115.6(7) . . ?
C29 O27 V2 123.9(4) . . ?
C29 O28 V3 130.3(4) . . ?
O28 C29 O27 124.3(6) . . ?
O28 C29 C30 118.0(6) . . ?
O27 C29 C30 117.7(6) . . ?
C31 C30 C29 115.5(7) . . ?
C34 O32 V2 127.5(4) . . ?
C34 O33 V4 135.7(5) . . ?
O33 C34 O32 125.1(7) . . ?
O33 C34 C35 116.8(7) . . ?
O32 C34 C35 118.1(7) . . ?
C34 C35 C36 114.5(8) . . ?
C39 O37 V2 137.2(4) . . ?
C39 O38 V4 125.8(4) . . ?
O37 C39 O38 125.2(6) . . ?
O37 C39 C40 117.1(6) . . ?
O38 C39 C40 117.7(6) . . ?
C39 C40 C41 116.0(7) . . ?
C43 N42 C47 118.7(6) . . ?
C43 N42 V3 122.7(5) . . ?
C47 N42 V3 118.3(4) . . ?
N42 C43 C44 124.0(8) . . ?
C43 C44 C45 117.4(7) . . ?
C46 C45 C44 118.2(7) . . ?
C45 C46 C47 121.6(8) . . ?
N42 C47 C46 120.0(6) . . ?
N42 C47 C48 114.9(6) . . ?
C46 C47 C48 125.1(7) . . ?
N53 C48 C49 120.0(6) . . ?
N53 C48 C47 115.4(6) . . ?
C49 C48 C47 124.6(6) . . ?
C50 C49 C48 119.5(7) . . ?
C49 C50 C51 120.3(8) . . ?
C50 C51 C52 118.0(7) . . ?
N53 C52 C51 123.1(7) . . ?
C52 N53 C48 119.2(6) . . ?
C52 N53 V3 124.9(5) . . ?
C48 N53 V3 116.0(4) . . ?
C55 N54 C59 119.1(6) . . ?
C55 N54 V4 124.8(5) . . ?
C59 N54 V4 115.9(4) . . ?
N54 C55 C56 122.7(7) . . ?
C57 C56 C55 118.3(7) . . ?
C58 C57 C56 119.2(8) . . ?
C57 C58 C59 120.9(8) . . ?
N54 C59 C58 119.7(7) . . ?
N54 C59 C60 115.8(6) . . ?
C58 C59 C60 124.5(7) . . ?
N65 C60 C61 121.0(6) . . ?
N65 C60 C59 114.8(6) . . ?
C61 C60 C59 124.1(7) . . ?
C62 C61 C60 119.2(8) . . ?
C61 C62 C63 119.8(8) . . ?
C64 C63 C62 117.4(7) . . ?
N65 C64 C63 124.4(7) . . ?
C64 N65 C60 118.1(6) . . ?
C64 N65 V4 124.5(5) . . ?
C60 N65 V4 117.4(4) . . ?
O70 Cl66 O67 110.0(4) . . ?
O70 Cl66 O69 110.0(4) . . ?
O67 Cl66 O69 108.4(3) . . ?
O70 Cl66 O68 110.0(3) . . ?
O67 Cl66 O68 109.0(3) . . ?
O69 Cl66 O68 109.4(3) . . ?
Cl72 C73 Cl71 111.1(5) . . ?
Cl75 C76 Cl74 111.0(4) . . ?

loop_
_geom_bond_atom_site_label_1
_geom_bond_atom_site_label_2
_geom_bond_distance
_geom_bond_site_symmetry_2
_geom_bond_publ_flag
V1 O5 1.928(4) . ?
V1 O6 1.972(5) . ?
V1 O12 1.988(5) . ?
V1 O22 2.004(4) . ?
V1 O7 2.053(4) . ?
V1 O17 2.085(4) . ?
V1 V2 2.909(2) . ?
V2 O6 1.931(4) . ?
V2 O5 1.981(5) . ?
V2 O32 1.995(5) . ?
V2 O27 2.019(5) . ?
V2 O8 2.024(4) . ?
V2 O37 2.055(4) . ?
V3 O5 1.830(4) . ?
V3 O18 1.981(4) . ?
V3 O28 2.049(5) . ?
V3 O13 2.053(5) . ?
V3 N42 2.126(5) . ?
V3 N53 2.173(6) . ?
V4 O6 1.841(4) . ?
V4 O38 1.993(5) . ?
V4 O33 2.042(5) . ?
V4 O23 2.050(5) . ?
V4 N65 2.116(6) . ?
V4 N54 2.159(6) . ?
O7 C9 1.267(8) . ?
O8 C9 1.283(8) . ?
C9 C10 1.487(10) . ?
C10 C11 1.528(11) . ?
O12 C14 1.263(8) . ?
O13 C14 1.273(8) . ?
C14 C15 1.513(11) . ?
C15 C16 1.478(14) . ?
O17 C19 1.259(8) . ?
O18 C19 1.288(8) . ?
C19 C20 1.480(9) . ?
C20 C21 1.516(10) . ?
O22 C24 1.276(8) . ?
O23 C24 1.253(8) . ?
C24 C25 1.508(10) . ?
C25 C26 1.500(12) . ?
O27 C29 1.260(8) . ?
O28 C29 1.261(8) . ?
C29 C30 1.515(10) . ?
C30 C31 1.507(12) . ?
O32 C34 1.274(8) . ?
O33 C34 1.262(8) . ?
C34 C35 1.504(11) . ?
C35 C36 1.526(12) . ?
O37 C39 1.247(8) . ?
O38 C39 1.288(8) . ?
C39 C40 1.501(10) . ?
C40 C41 1.509(11) . ?
N42 C43 1.326(9) . ?
N42 C47 1.356(9) . ?
C43 C44 1.373(10) . ?
C44 C45 1.418(11) . ?
C45 C46 1.348(10) . ?
C46 C47 1.384(10) . ?
C47 C48 1.470(9) . ?
C48 N53 1.368(8) . ?
C48 C49 1.399(10) . ?
C49 C50 1.366(10) . ?
C50 C51 1.376(11) . ?
C51 C52 1.385(11) . ?
C52 N53 1.325(9) . ?
N54 C55 1.333(9) . ?
N54 C59 1.354(9) . ?
C55 C56 1.402(10) . ?
C56 C57 1.366(11) . ?
C57 C58 1.365(11) . ?
C58 C59 1.400(10) . ?
C59 C60 1.460(10) . ?
C60 N65 1.371(9) . ?
C60 C61 1.389(10) . ?
C61 C62 1.377(11) . ?
C62 C63 1.390(11) . ?
C63 C64 1.378(10) . ?
C64 N65 1.321(9) . ?
Cl66 O70 1.417(6) . ?
Cl66 O67 1.443(6) . ?
Cl66 O69 1.445(5) . ?
Cl66 O68 1.447(5) . ?
Cl71 C73 1.782(9) . ?
Cl72 C73 1.758(9) . ?
Cl74 C76 1.775(8) . ?
Cl75 C76 1.762(9) . ?
